data_2223171
loop_
_publ_author_name
'Choi, Hong Dae'
'Seo, Pil Ja'
'Son, Byeng Wha'
'Lee, Uk'

_publ_section_title
;
 2-(3-Ethylsulfanyl-5-phenyl-1-benzofuran-2-yl)acetic acid
;
_journal_coeditor_code NK2002
_journal_issue 9
_journal_name_full 'Acta Crystallographica Section E'
_journal_page_first o2212
_journal_paper_doi 10.1107/S160053680903253X
_journal_volume 65
_journal_year 2009
_chemical_formula_iupac 'C18 H16 O3 S'
_chemical_formula_moiety 'C18 H16 O3 S'
_chemical_formula_sum 'C18 H16 O3 S'
_chemical_formula_weight 312.37
_chemical_melting_point_gt 413
_chemical_melting_point_lt 414
_chemical_name_systematic
;
2-(3-Ethylsulfanyl-5-phenyl-1-benzofuran-2-yl)acetic acid
;
_space_group_IT_number 14
_symmetry_cell_setting monoclinic
_symmetry_space_group_name_Hall '-P 2yn'
_symmetry_space_group_name_H-M 'P 1 21/n 1'
_atom_sites_solution_hydrogens difmap
_atom_sites_solution_primary direct
_atom_sites_solution_secondary difmap
_cell_angle_alpha 90.00
_cell_angle_beta 93.0210(10)
_cell_angle_gamma 90.00
_cell_formula_units_Z 8
_cell_length_a 12.4250(7)
_cell_length_b 11.7823(7)
_cell_length_c 21.2426(13)
_cell_measurement_reflns_used 5569
_cell_measurement_temperature 293(2)
_cell_measurement_theta_max 27.24
_cell_measurement_theta_min 2.38
_cell_volume 3105.5(3)
_computing_cell_refinement 'SAINT (Bruker, 2007)'
_computing_data_collection 'SMART (Bruker, 2007)'
_computing_data_reduction 'SAINT (Bruker, 2007)'
_computing_molecular_graphics 'ORTEP-3 (Farrugia, 1997) and DIAMOND (Brandenburg, 1999)'
_computing_publication_material 'SHELXL97 (Sheldrick, 2008)'
_computing_structure_refinement 'SHELXL97 (Sheldrick, 2008)'
_computing_structure_solution 'SHELXS97 (Sheldrick, 2008)'
_diffrn_ambient_temperature 293(2)
_diffrn_detector_area_resol_mean 10.0
_diffrn_measured_fraction_theta_full 0.987
_diffrn_measured_fraction_theta_max 0.987
_diffrn_measurement_device_type 'Bruker SMART CCD'
_diffrn_measurement_method '\f and \w'
_diffrn_radiation_monochromator graphite
_diffrn_radiation_source 'fine-focus sealed tube'
_diffrn_radiation_type MoK\a
_diffrn_radiation_wavelength 0.71073
_diffrn_reflns_av_R_equivalents 0.0506
_diffrn_reflns_av_sigmaI/netI 0.0603
_diffrn_reflns_limit_h_max 14
_diffrn_reflns_limit_h_min -16
_diffrn_reflns_limit_k_max 15
_diffrn_reflns_limit_k_min -11
_diffrn_reflns_limit_l_max 27
_diffrn_reflns_limit_l_min -22
_diffrn_reflns_number 18961
_diffrn_reflns_theta_full 27.47
_diffrn_reflns_theta_max 27.47
_diffrn_reflns_theta_min 1.86
_exptl_absorpt_coefficient_mu 0.218
_exptl_absorpt_correction_T_max 0.9577
_exptl_absorpt_correction_T_min 0.9178
_exptl_absorpt_correction_type multi-scan
_exptl_absorpt_process_details '(SADABS; Sheldrick, 1996)'
_exptl_crystal_colour colorless
_exptl_crystal_density_diffrn 1.336
_exptl_crystal_density_method 'not measured'
_exptl_crystal_description block
_exptl_crystal_F_000 1312
_exptl_crystal_size_max 0.40
_exptl_crystal_size_mid 0.40
_exptl_crystal_size_min 0.20
_refine_diff_density_max 0.274
_refine_diff_density_min -0.346
_refine_ls_extinction_method none
_refine_ls_goodness_of_fit_ref 1.015
_refine_ls_hydrogen_treatment mixed
_refine_ls_matrix_type full
_refine_ls_number_parameters 405
_refine_ls_number_reflns 7033
_refine_ls_number_restraints 2
_refine_ls_restrained_S_all 1.017
_refine_ls_R_factor_all 0.0893
_refine_ls_R_factor_gt 0.0435
_refine_ls_shift/su_max 0.000
_refine_ls_shift/su_mean 0.000
_refine_ls_structure_factor_coef Fsqd
_refine_ls_weighting_details 'calc w=1/[\s^2^(Fo^2^)+(0.0418P)^2^+1.3759P] where P=(Fo^2^+2Fc^2^)/3'
_refine_ls_weighting_scheme calc
_refine_ls_wR_factor_gt 0.0930
_refine_ls_wR_factor_ref 0.1163
_reflns_number_gt 4490
_reflns_number_total 7033
_reflns_threshold_expression I>2\s(I)
_cod_data_source_file nk2002.cif
_cod_data_source_block I
_cod_original_sg_symbol_H-M 'P 21/n'
_cod_database_code 2223171
_cod_database_fobs_code 2223171

loop_
_symmetry_equiv_pos_as_xyz
'x, y, z'
'-x+1/2, y+1/2, -z+1/2'
'-x, -y, -z'
'x-1/2, -y-1/2, z-1/2'

loop_
_atom_site_type_symbol
_atom_site_label
_atom_site_fract_x
_atom_site_fract_y
_atom_site_fract_z
_atom_site_U_iso_or_equiv
_atom_site_adp_type
_atom_site_calc_flag
_atom_site_refinement_flags
_atom_site_occupancy
_atom_site_disorder_assembly
_atom_site_disorder_group
S S1 0.42821(4) 0.74794(5) 0.56883(3) 0.03157(15) Uani d . 1 . .
S S2 0.09978(5) 0.26751(5) 0.45920(3) 0.03627(16) Uani d . 1 . .
O O1 0.35424(11) 1.06793(13) 0.52955(7) 0.0307(3) Uani d . 1 . .
O O2 0.12491(13) 0.98536(16) 0.54306(7) 0.0429(4) Uani d D 1 . .
H H2O 0.054(2) 1.005(3) 0.5462(16) 0.102(13) Uiso d D 1 . .
O O3 0.07580(12) 0.94865(15) 0.44307(7) 0.0366(4) Uani d . 1 . .
O O4 0.13576(11) 0.60092(13) 0.46153(7) 0.0316(4) Uani d . 1 . .
O O5 0.42194(12) 0.46922(13) 0.56302(7) 0.0314(4) Uani d D 1 . .
H H5O 0.493(2) 0.481(3) 0.5539(17) 0.116(14) Uiso d D 1 . .
O O6 0.37647(12) 0.50831(14) 0.46214(7) 0.0353(4) Uani d . 1 . .
C C1 0.41378(16) 0.89499(18) 0.56241(9) 0.0254(5) Uani d . 1 . .
C C2 0.47608(16) 0.98018(18) 0.59689(9) 0.0248(5) Uani d . 1 . .
C C3 0.55970(16) 0.97787(18) 0.64336(9) 0.0265(5) Uani d . 1 . .
H H3 0.5871 0.9091 0.6585 0.032 Uiso calc R 1 . .
C C4 0.60141(16) 1.08000(18) 0.66661(10) 0.0271(5) Uani d . 1 . .
C C5 0.55883(17) 1.18297(19) 0.64317(10) 0.0330(5) Uani d . 1 . .
H H5 0.5874 1.2507 0.6591 0.040 Uiso calc R 1 . .
C C6 0.47558(18) 1.1869(2) 0.59704(11) 0.0343(5) Uani d . 1 . .
H H6 0.4477 1.2554 0.5816 0.041 Uiso calc R 1 . .
C C7 0.43644(16) 1.08408(19) 0.57530(10) 0.0282(5) Uani d . 1 . .
C C8 0.34212(16) 0.95192(19) 0.52408(10) 0.0275(5) Uani d . 1 . .
C C9 0.25729(16) 0.9119(2) 0.47742(10) 0.0311(5) Uani d . 1 . .
H H9A 0.2575 0.8295 0.4776 0.037 Uiso calc R 1 . .
H H9B 0.2764 0.9363 0.4358 0.037 Uiso calc R 1 . .
C C10 0.14441(17) 0.95190(18) 0.48781(10) 0.0272(5) Uani d . 1 . .
C C11 0.69182(16) 1.07951(19) 0.71553(10) 0.0287(5) Uani d . 1 . .
C C12 0.69211(17) 1.0048(2) 0.76654(10) 0.0313(5) Uani d . 1 . .
H H12 0.6349 0.9547 0.7702 0.038 Uiso calc R 1 . .
C C13 0.77631(18) 1.0042(2) 0.81172(10) 0.0363(6) Uani d . 1 . .
H H13 0.7749 0.9545 0.8457 0.044 Uiso calc R 1 . .
C C14 0.86258(19) 1.0771(2) 0.80665(11) 0.0412(6) Uani d . 1 . .
H H14 0.9195 1.0762 0.8369 0.049 Uiso calc R 1 . .
C C15 0.86381(19) 1.1513(2) 0.75639(11) 0.0440(6) Uani d . 1 . .
H H15 0.9218 1.2003 0.7528 0.053 Uiso calc R 1 . .
C C16 0.77908(18) 1.1532(2) 0.71117(11) 0.0369(6) Uani d . 1 . .
H H16 0.7804 1.2039 0.6777 0.044 Uiso calc R 1 . .
C C17 0.3695(2) 0.7258(2) 0.64445(11) 0.0388(6) Uani d . 1 . .
H H17A 0.3726 0.6456 0.6547 0.047 Uiso calc R 1 . .
H H17B 0.4122 0.7662 0.6768 0.047 Uiso calc R 1 . .
C C18 0.2544(2) 0.7653(2) 0.64531(12) 0.0441(6) Uani d . 1 . .
H H18A 0.2113 0.7246 0.6140 0.053 Uiso calc R 1 . .
H H18B 0.2509 0.8451 0.6363 0.053 Uiso calc R 1 . .
H H18C 0.2276 0.7513 0.6862 0.053 Uiso calc R 1 . .
C C19 0.09835(16) 0.41459(19) 0.44545(10) 0.0272(5) Uani d . 1 . .
C C20 0.03217(15) 0.47991(18) 0.40052(9) 0.0249(5) Uani d . 1 . .
C C21 -0.04696(15) 0.45394(18) 0.35359(9) 0.0260(5) Uani d . 1 . .
H H21 -0.0636 0.3789 0.3436 0.031 Uiso calc R 1 . .
C C22 -0.10028(16) 0.54269(19) 0.32209(9) 0.0262(5) Uani d . 1 . .
C C23 -0.07088(17) 0.65529(19) 0.33561(10) 0.0300(5) Uani d . 1 . .
H H23 -0.1065 0.7135 0.3135 0.036 Uiso calc R 1 . .
C C24 0.00971(17) 0.68284(19) 0.38098(10) 0.0323(5) Uani d . 1 . .
H H24 0.0298 0.7575 0.3894 0.039 Uiso calc R 1 . .
C C25 0.05787(16) 0.59262(19) 0.41258(9) 0.0268(5) Uani d . 1 . .
C C26 0.15723(16) 0.4906(2) 0.48009(10) 0.0294(5) Uani d . 1 . .
C C27 0.23707(16) 0.4758(2) 0.53380(10) 0.0343(5) Uani d . 1 . .
H H27A 0.2263 0.4018 0.5524 0.041 Uiso calc R 1 . .
H H27B 0.2232 0.5324 0.5655 0.041 Uiso calc R 1 . .
C C28 0.35276(17) 0.48548(18) 0.51715(9) 0.0258(5) Uani d . 1 . .
C C29 -0.19404(16) 0.51884(19) 0.27720(10) 0.0279(5) Uani d . 1 . .
C C30 -0.18684(18) 0.44420(19) 0.22683(10) 0.0316(5) Uani d . 1 . .
H H30 -0.1214 0.4094 0.2198 0.038 Uiso calc R 1 . .
C C31 -0.27602(19) 0.4213(2) 0.18717(11) 0.0384(6) Uani d . 1 . .
H H31 -0.2700 0.3727 0.1531 0.046 Uiso calc R 1 . .
C C32 -0.37435(19) 0.4708(2) 0.19823(11) 0.0409(6) Uani d . 1 . .
H H32 -0.4347 0.4541 0.1721 0.049 Uiso calc R 1 . .
C C33 -0.38292(18) 0.5449(2) 0.24798(11) 0.0390(6) Uani d . 1 . .
H H33 -0.4489 0.5783 0.2553 0.047 Uiso calc R 1 . .
C C34 -0.29342(17) 0.5695(2) 0.28696(10) 0.0339(5) Uani d . 1 . .
H H34 -0.2994 0.6203 0.3201 0.041 Uiso calc R 1 . .
C C35 0.1906(2) 0.2174(2) 0.40061(12) 0.0438(6) Uani d . 1 . .
H H35A 0.2462 0.2740 0.3956 0.053 Uiso calc R 1 . .
H H35B 0.2256 0.1485 0.4161 0.053 Uiso calc R 1 . .
C C36 0.1365(3) 0.1937(3) 0.33772(13) 0.0640(8) Uani d . 1 . .
H H36A 0.1025 0.2616 0.3216 0.077 Uiso calc R 1 . .
H H36B 0.0830 0.1357 0.3418 0.077 Uiso calc R 1 . .
H H36C 0.1890 0.1685 0.3093 0.077 Uiso calc R 1 . .

loop_
_atom_site_aniso_label
_atom_site_aniso_U_11
_atom_site_aniso_U_22
_atom_site_aniso_U_33
_atom_site_aniso_U_12
_atom_site_aniso_U_13
_atom_site_aniso_U_23
S1 0.0307(3) 0.0256(3) 0.0383(3) 0.0037(2) 0.0005(2) -0.0017(2)
S2 0.0380(3) 0.0335(3) 0.0378(3) 0.0016(3) 0.0059(3) 0.0099(3)
O1 0.0293(8) 0.0282(9) 0.0342(8) 0.0021(7) -0.0007(6) 0.0067(7)
O2 0.0287(9) 0.0706(13) 0.0294(9) 0.0054(9) -0.0003(7) -0.0133(8)
O3 0.0310(9) 0.0518(11) 0.0262(8) 0.0020(8) -0.0051(7) -0.0036(7)
O4 0.0277(8) 0.0346(9) 0.0319(8) -0.0012(7) -0.0023(6) -0.0039(7)
O5 0.0272(8) 0.0363(9) 0.0304(8) 0.0015(7) -0.0027(7) 0.0053(7)
O6 0.0303(8) 0.0525(11) 0.0232(8) 0.0004(8) 0.0012(6) 0.0001(7)
C1 0.0229(10) 0.0266(11) 0.0271(11) 0.0009(9) 0.0043(8) 0.0016(9)
C2 0.0205(10) 0.0260(12) 0.0285(11) 0.0001(9) 0.0064(8) 0.0032(9)
C3 0.0228(10) 0.0275(12) 0.0294(11) 0.0022(9) 0.0046(9) 0.0029(9)
C4 0.0233(10) 0.0299(12) 0.0289(11) -0.0010(9) 0.0072(9) -0.0011(9)
C5 0.0308(12) 0.0284(12) 0.0400(13) -0.0057(10) 0.0038(10) -0.0017(10)
C6 0.0357(13) 0.0258(12) 0.0419(13) 0.0027(10) 0.0052(10) 0.0066(10)
C7 0.0241(11) 0.0309(12) 0.0296(12) -0.0004(10) 0.0026(9) 0.0042(9)
C8 0.0241(11) 0.0300(12) 0.0288(11) 0.0022(9) 0.0049(9) 0.0025(9)
C9 0.0290(11) 0.0367(13) 0.0277(12) 0.0031(10) 0.0010(9) 0.0009(10)
C10 0.0298(11) 0.0277(12) 0.0241(11) -0.0016(9) -0.0003(9) 0.0024(9)
C11 0.0242(11) 0.0325(13) 0.0297(12) -0.0016(9) 0.0045(9) -0.0065(9)
C12 0.0266(11) 0.0367(13) 0.0311(12) -0.0024(10) 0.0070(9) -0.0048(10)
C13 0.0341(13) 0.0451(15) 0.0299(12) 0.0029(11) 0.0033(10) -0.0042(11)
C14 0.0299(12) 0.0603(18) 0.0331(13) -0.0016(12) -0.0021(10) -0.0076(12)
C15 0.0303(13) 0.0567(17) 0.0449(15) -0.0143(12) 0.0022(11) -0.0062(13)
C16 0.0329(12) 0.0422(15) 0.0361(13) -0.0069(11) 0.0052(10) 0.0010(11)
C17 0.0535(15) 0.0279(13) 0.0345(13) -0.0050(11) -0.0033(11) 0.0058(10)
C18 0.0526(16) 0.0373(15) 0.0439(14) -0.0085(12) 0.0185(12) 0.0026(11)
C19 0.0227(10) 0.0312(12) 0.0282(11) 0.0026(9) 0.0057(9) 0.0036(9)
C20 0.0191(10) 0.0294(12) 0.0268(11) 0.0028(9) 0.0061(8) 0.0011(9)
C21 0.0218(10) 0.0270(11) 0.0296(11) -0.0031(9) 0.0063(9) -0.0010(9)
C22 0.0226(10) 0.0315(12) 0.0249(11) 0.0013(9) 0.0056(8) 0.0021(9)
C23 0.0301(11) 0.0278(12) 0.0323(12) 0.0050(10) 0.0041(9) 0.0052(9)
C24 0.0312(12) 0.0268(12) 0.0388(13) -0.0014(10) 0.0023(10) -0.0018(10)
C25 0.0213(10) 0.0332(13) 0.0262(11) -0.0010(9) 0.0028(8) -0.0027(9)
C26 0.0228(11) 0.0367(13) 0.0289(12) 0.0011(10) 0.0038(9) 0.0016(10)
C27 0.0271(11) 0.0487(15) 0.0270(12) 0.0003(11) 0.0007(9) 0.0008(10)
C28 0.0280(11) 0.0235(11) 0.0255(11) 0.0008(9) -0.0023(9) -0.0024(9)
C29 0.0261(11) 0.0312(12) 0.0265(11) -0.0024(9) 0.0024(9) 0.0092(9)
C30 0.0294(12) 0.0332(13) 0.0325(12) -0.0028(10) 0.0049(10) 0.0045(10)
C31 0.0448(14) 0.0383(14) 0.0317(13) -0.0102(12) -0.0009(11) 0.0041(10)
C32 0.0331(13) 0.0523(17) 0.0364(14) -0.0140(12) -0.0085(10) 0.0134(12)
C33 0.0247(12) 0.0546(17) 0.0375(14) 0.0010(11) 0.0010(10) 0.0135(12)
C34 0.0301(12) 0.0417(14) 0.0301(12) 0.0024(11) 0.0028(10) 0.0067(10)
C35 0.0431(14) 0.0326(14) 0.0567(16) 0.0088(12) 0.0122(12) 0.0058(12)
C36 0.082(2) 0.058(2) 0.0526(18) 0.0103(17) 0.0174(16) -0.0032(15)

loop_
_atom_type_symbol
_atom_type_description
_atom_type_scat_dispersion_real
_atom_type_scat_dispersion_imag
_atom_type_scat_source
C C 0.0033 0.0016 'International Tables Vol C Tables 4.2.6.8 and 6.1.1.4'
H H 0.0000 0.0000 'International Tables Vol C Tables 4.2.6.8 and 6.1.1.4'
O O 0.0106 0.0060 'International Tables Vol C Tables 4.2.6.8 and 6.1.1.4'
S S 0.1246 0.1234 'International Tables Vol C Tables 4.2.6.8 and 6.1.1.4'

loop_
_geom_angle_atom_site_label_1
_geom_angle_atom_site_label_2
_geom_angle_atom_site_label_3
_geom_angle_site_symmetry_1
_geom_angle_site_symmetry_3
_geom_angle
_geom_angle_publ_flag
C1 S1 C17 . . 99.60(10) ?
C19 S2 C35 . . 101.98(11) ?
C8 O1 C7 . . 105.57(16) ?
C10 O2 H2O . . 112(2) ?
C26 O4 C25 . . 105.34(16) ?
C28 O5 H5O . . 115(2) ?
C8 C1 C2 . . 106.20(19) ?
C8 C1 S1 . . 126.92(17) ?
C2 C1 S1 . . 126.88(16) ?
C7 C2 C3 . . 119.26(19) ?
C7 C2 C1 . . 105.91(18) ?
C3 C2 C1 . . 134.8(2) ?
C4 C3 C2 . . 119.0(2) ?
C4 C3 H3 . . 120.5 ?
C2 C3 H3 . . 120.5 ?
C3 C4 C5 . . 119.69(19) ?
C3 C4 C11 . . 119.8(2) ?
C5 C4 C11 . . 120.5(2) ?
C6 C5 C4 . . 122.2(2) ?
C6 C5 H5 . . 118.9 ?
C4 C5 H5 . . 118.9 ?
C7 C6 C5 . . 116.4(2) ?
C7 C6 H6 . . 121.8 ?
C5 C6 H6 . . 121.8 ?
C6 C7 O1 . . 126.2(2) ?
C6 C7 C2 . . 123.5(2) ?
O1 C7 C2 . . 110.25(18) ?
C1 C8 O1 . . 112.04(19) ?
C1 C8 C9 . . 131.7(2) ?
O1 C8 C9 . . 116.21(18) ?
C8 C9 C10 . . 115.85(18) ?
C8 C9 H9A . . 108.3 ?
C10 C9 H9A . . 108.3 ?
C8 C9 H9B . . 108.3 ?
C10 C9 H9B . . 108.3 ?
H9A C9 H9B . . 107.4 ?
O3 C10 O2 . . 123.9(2) ?
O3 C10 C9 . . 118.97(18) ?
O2 C10 C9 . . 117.10(18) ?
C16 C11 C12 . . 118.3(2) ?
C16 C11 C4 . . 120.7(2) ?
C12 C11 C4 . . 120.99(19) ?
C13 C12 C11 . . 120.9(2) ?
C13 C12 H12 . . 119.6 ?
C11 C12 H12 . . 119.6 ?
C12 C13 C14 . . 120.3(2) ?
C12 C13 H13 . . 119.9 ?
C14 C13 H13 . . 119.9 ?
C15 C14 C13 . . 119.6(2) ?
C15 C14 H14 . . 120.2 ?
C13 C14 H14 . . 120.2 ?
C14 C15 C16 . . 120.4(2) ?
C14 C15 H15 . . 119.8 ?
C16 C15 H15 . . 119.8 ?
C15 C16 C11 . . 120.5(2) ?
C15 C16 H16 . . 119.7 ?
C11 C16 H16 . . 119.7 ?
C18 C17 S1 . . 113.11(16) ?
C18 C17 H17A . . 109.0 ?
S1 C17 H17A . . 109.0 ?
C18 C17 H17B . . 109.0 ?
S1 C17 H17B . . 109.0 ?
H17A C17 H17B . . 107.8 ?
C17 C18 H18A . . 109.5 ?
C17 C18 H18B . . 109.5 ?
H18A C18 H18B . . 109.5 ?
C17 C18 H18C . . 109.5 ?
H18A C18 H18C . . 109.5 ?
H18B C18 H18C . . 109.5 ?
C26 C19 C20 . . 106.23(19) ?
C26 C19 S2 . . 124.28(17) ?
C20 C19 S2 . . 129.35(16) ?
C25 C20 C21 . . 119.23(19) ?
C25 C20 C19 . . 105.66(18) ?
C21 C20 C19 . . 135.1(2) ?
C22 C21 C20 . . 118.6(2) ?
C22 C21 H21 . . 120.7 ?
C20 C21 H21 . . 120.7 ?
C21 C22 C23 . . 120.04(19) ?
C21 C22 C29 . . 120.12(19) ?
C23 C22 C29 . . 119.69(19) ?
C24 C23 C22 . . 122.2(2) ?
C24 C23 H23 . . 118.9 ?
C22 C23 H23 . . 118.9 ?
C25 C24 C23 . . 115.9(2) ?
C25 C24 H24 . . 122.1 ?
C23 C24 H24 . . 122.1 ?
C24 C25 O4 . . 125.42(19) ?
C24 C25 C20 . . 124.01(19) ?
O4 C25 C20 . . 110.56(18) ?
C19 C26 O4 . . 112.21(18) ?
C19 C26 C27 . . 131.6(2) ?
O4 C26 C27 . . 116.21(19) ?
C26 C27 C28 . . 114.82(18) ?
C26 C27 H27A . . 108.6 ?
C28 C27 H27A . . 108.6 ?
C26 C27 H27B . . 108.6 ?
C28 C27 H27B . . 108.6 ?
H27A C27 H27B . . 107.5 ?
O6 C28 O5 . . 124.23(19) ?
O6 C28 C27 . . 120.81(18) ?
O5 C28 C27 . . 114.97(18) ?
C30 C29 C34 . . 118.5(2) ?
C30 C29 C22 . . 122.04(19) ?
C34 C29 C22 . . 119.4(2) ?
C31 C30 C29 . . 120.7(2) ?
C31 C30 H30 . . 119.7 ?
C29 C30 H30 . . 119.7 ?
C30 C31 C32 . . 120.0(2) ?
C30 C31 H31 . . 120.0 ?
C32 C31 H31 . . 120.0 ?
C33 C32 C31 . . 120.1(2) ?
C33 C32 H32 . . 120.0 ?
C31 C32 H32 . . 120.0 ?
C32 C33 C34 . . 120.0(2) ?
C32 C33 H33 . . 120.0 ?
C34 C33 H33 . . 120.0 ?
C33 C34 C29 . . 120.8(2) ?
C33 C34 H34 . . 119.6 ?
C29 C34 H34 . . 119.6 ?
C36 C35 S2 . . 114.02(19) ?
C36 C35 H35A . . 108.7 ?
S2 C35 H35A . . 108.7 ?
C36 C35 H35B . . 108.7 ?
S2 C35 H35B . . 108.7 ?
H35A C35 H35B . . 107.6 ?
C35 C36 H36A . . 109.5 ?
C35 C36 H36B . . 109.5 ?
H36A C36 H36B . . 109.5 ?
C35 C36 H36C . . 109.5 ?
H36A C36 H36C . . 109.5 ?
H36B C36 H36C . . 109.5 ?

loop_
_geom_bond_atom_site_label_1
_geom_bond_atom_site_label_2
_geom_bond_site_symmetry_2
_geom_bond_distance
_geom_bond_publ_flag
S1 C1 . 1.746(2) ?
S1 C17 . 1.818(2) ?
S2 C19 . 1.757(2) ?
S2 C35 . 1.822(2) ?
O1 C8 . 1.379(3) ?
O1 C7 . 1.385(2) ?
O2 C10 . 1.273(2) ?
O2 H2O . 0.92(2) ?
O3 C10 . 1.243(2) ?
O4 C26 . 1.380(3) ?
O4 C25 . 1.386(2) ?
O5 C28 . 1.279(2) ?
O5 H5O . 0.92(2) ?
O6 C28 . 1.249(2) ?
C1 C8 . 1.353(3) ?
C1 C2 . 1.443(3) ?
C2 C7 . 1.388(3) ?
C2 C3 . 1.395(3) ?
C3 C4 . 1.390(3) ?
C3 H3 . 0.9300 ?
C4 C5 . 1.404(3) ?
C4 C11 . 1.490(3) ?
C5 C6 . 1.388(3) ?
C5 H5 . 0.9300 ?
C6 C7 . 1.376(3) ?
C6 H6 . 0.9300 ?
C8 C9 . 1.485(3) ?
C9 C10 . 1.507(3) ?
C9 H9A . 0.9700 ?
C9 H9B . 0.9700 ?
C11 C16 . 1.395(3) ?
C11 C12 . 1.396(3) ?
C12 C13 . 1.382(3) ?
C12 H12 . 0.9300 ?
C13 C14 . 1.382(3) ?
C13 H13 . 0.9300 ?
C14 C15 . 1.380(4) ?
C14 H14 . 0.9300 ?
C15 C16 . 1.387(3) ?
C15 H15 . 0.9300 ?
C16 H16 . 0.9300 ?
C17 C18 . 1.505(3) ?
C17 H17A . 0.9700 ?
C17 H17B . 0.9700 ?
C18 H18A . 0.9600 ?
C18 H18B . 0.9600 ?
C18 H18C . 0.9600 ?
C19 C26 . 1.350(3) ?
C19 C20 . 1.448(3) ?
C20 C25 . 1.387(3) ?
C20 C21 . 1.397(3) ?
C21 C22 . 1.390(3) ?
C21 H21 . 0.9300 ?
C22 C23 . 1.402(3) ?
C22 C29 . 1.493(3) ?
C23 C24 . 1.391(3) ?
C23 H23 . 0.9300 ?
C24 C25 . 1.377(3) ?
C24 H24 . 0.9300 ?
C26 C27 . 1.482(3) ?
C27 C28 . 1.503(3) ?
C27 H27A . 0.9700 ?
C27 H27B . 0.9700 ?
C29 C30 . 1.392(3) ?
C29 C34 . 1.397(3) ?
C30 C31 . 1.383(3) ?
C30 H30 . 0.9300 ?
C31 C32 . 1.385(3) ?
C31 H31 . 0.9300 ?
C32 C33 . 1.379(3) ?
C32 H32 . 0.9300 ?
C33 C34 . 1.382(3) ?
C33 H33 . 0.9300 ?
C34 H34 . 0.9300 ?
C35 C36 . 1.490(4) ?
C35 H35A . 0.9700 ?
C35 H35B . 0.9700 ?
C36 H36A . 0.9600 ?
C36 H36B . 0.9600 ?
C36 H36C . 0.9600 ?

loop_
_geom_hbond_atom_site_label_D
_geom_hbond_atom_site_label_H
_geom_hbond_atom_site_label_A
_geom_hbond_site_symmetry_A
_geom_hbond_distance_DH
_geom_hbond_distance_HA
_geom_hbond_distance_DA
_geom_hbond_angle_DHA
O2 H2O O3 3_576 0.92(2) 1.73(2) 2.643(2) 174(3)
O5 H5O O6 3_666 0.92(2) 1.68(2) 2.602(2) 175(4)
C6 H6 O5 1_565 0.93 2.57 3.461(3) 161.1
C24 H24 O3 . 0.93 2.57 3.480(3) 164.7
C12 H12 Cg4 4_676 0.93 2.91 3.561(3) 130.8
C30 H30 Cg2 4_575 0.93 2.80 3.506(3) 133.3

loop_
_geom_torsion_atom_site_label_1
_geom_torsion_atom_site_label_2
_geom_torsion_atom_site_label_3
_geom_torsion_atom_site_label_4
_geom_torsion_site_symmetry_1
_geom_torsion_site_symmetry_2
_geom_torsion_site_symmetry_3
_geom_torsion_site_symmetry_4
_geom_torsion
_geom_torsion_publ_flag
C17 S1 C1 C8 . . . . -106.3(2) ?
C17 S1 C1 C2 . . . . 73.8(2) ?
C8 C1 C2 C7 . . . . -0.7(2) ?
S1 C1 C2 C7 . . . . 179.23(16) ?
C8 C1 C2 C3 . . . . 178.9(2) ?
S1 C1 C2 C3 . . . . -1.2(3) ?
C7 C2 C3 C4 . . . . -0.3(3) ?
C1 C2 C3 C4 . . . . -179.8(2) ?
C2 C3 C4 C5 . . . . 0.1(3) ?
C2 C3 C4 C11 . . . . -179.07(18) ?
C3 C4 C5 C6 . . . . 0.0(3) ?
C11 C4 C5 C6 . . . . 179.2(2) ?
C4 C5 C6 C7 . . . . 0.1(3) ?
C5 C6 C7 O1 . . . . -179.84(19) ?
C5 C6 C7 C2 . . . . -0.3(3) ?
C8 O1 C7 C6 . . . . -179.2(2) ?
C8 O1 C7 C2 . . . . 1.2(2) ?
C3 C2 C7 C6 . . . . 0.4(3) ?
C1 C2 C7 C6 . . . . -180.0(2) ?
C3 C2 C7 O1 . . . . 180.00(17) ?
C1 C2 C7 O1 . . . . -0.3(2) ?
C2 C1 C8 O1 . . . . 1.5(2) ?
S1 C1 C8 O1 . . . . -178.41(14) ?
C2 C1 C8 C9 . . . . 179.7(2) ?
S1 C1 C8 C9 . . . . -0.2(3) ?
C7 O1 C8 C1 . . . . -1.7(2) ?
C7 O1 C8 C9 . . . . 179.80(17) ?
C1 C8 C9 C10 . . . . 122.9(2) ?
O1 C8 C9 C10 . . . . -58.9(3) ?
C8 C9 C10 O3 . . . . 160.6(2) ?
C8 C9 C10 O2 . . . . -20.7(3) ?
C3 C4 C11 C16 . . . . 136.0(2) ?
C5 C4 C11 C16 . . . . -43.2(3) ?
C3 C4 C11 C12 . . . . -43.3(3) ?
C5 C4 C11 C12 . . . . 137.5(2) ?
C16 C11 C12 C13 . . . . 0.4(3) ?
C4 C11 C12 C13 . . . . 179.7(2) ?
C11 C12 C13 C14 . . . . -0.8(3) ?
C12 C13 C14 C15 . . . . 0.5(4) ?
C13 C14 C15 C16 . . . . 0.1(4) ?
C14 C15 C16 C11 . . . . -0.5(4) ?
C12 C11 C16 C15 . . . . 0.3(3) ?
C4 C11 C16 C15 . . . . -179.1(2) ?
C1 S1 C17 C18 . . . . 59.18(19) ?
C35 S2 C19 C26 . . . . -99.5(2) ?
C35 S2 C19 C20 . . . . 85.5(2) ?
C26 C19 C20 C25 . . . . -0.1(2) ?
S2 C19 C20 C25 . . . . 175.61(16) ?
C26 C19 C20 C21 . . . . -177.7(2) ?
S2 C19 C20 C21 . . . . -2.1(4) ?
C25 C20 C21 C22 . . . . -2.4(3) ?
C19 C20 C21 C22 . . . . 175.0(2) ?
C20 C21 C22 C23 . . . . 2.9(3) ?
C20 C21 C22 C29 . . . . -172.70(18) ?
C21 C22 C23 C24 . . . . -1.2(3) ?
C29 C22 C23 C24 . . . . 174.40(19) ?
C22 C23 C24 C25 . . . . -1.0(3) ?
C23 C24 C25 O4 . . . . -176.59(18) ?
C23 C24 C25 C20 . . . . 1.5(3) ?
C26 O4 C25 C24 . . . . 177.8(2) ?
C26 O4 C25 C20 . . . . -0.6(2) ?
C21 C20 C25 C24 . . . . 0.2(3) ?
C19 C20 C25 C24 . . . . -177.96(19) ?
C21 C20 C25 O4 . . . . 178.51(17) ?
C19 C20 C25 O4 . . . . 0.4(2) ?
C20 C19 C26 O4 . . . . -0.3(2) ?
S2 C19 C26 O4 . . . . -176.24(14) ?
C20 C19 C26 C27 . . . . 178.4(2) ?
S2 C19 C26 C27 . . . . 2.5(3) ?
C25 O4 C26 C19 . . . . 0.5(2) ?
C25 O4 C26 C27 . . . . -178.42(17) ?
C19 C26 C27 C28 . . . . 102.0(3) ?
O4 C26 C27 C28 . . . . -79.3(2) ?
C26 C27 C28 O6 . . . . 2.4(3) ?
C26 C27 C28 O5 . . . . -177.9(2) ?
C21 C22 C29 C30 . . . . -55.1(3) ?
C23 C22 C29 C30 . . . . 129.3(2) ?
C21 C22 C29 C34 . . . . 122.6(2) ?
C23 C22 C29 C34 . . . . -53.0(3) ?
C34 C29 C30 C31 . . . . 0.4(3) ?
C22 C29 C30 C31 . . . . 178.1(2) ?
C29 C30 C31 C32 . . . . -1.5(3) ?
C30 C31 C32 C33 . . . . 1.4(3) ?
C31 C32 C33 C34 . . . . -0.2(4) ?
C32 C33 C34 C29 . . . . -0.9(3) ?
C30 C29 C34 C33 . . . . 0.8(3) ?
C22 C29 C34 C33 . . . . -176.9(2) ?
C19 S2 C35 C36 . . . . -86.9(2) ?
